data_2022594
loop_
_publ_author_name
'Kiriukhina, Galina V.'
'Yakubovich, Olga V.'
'Verchenko, Polina A.'
'Volkov, Anatoly S.'
'Dimitrova, Olga V.'

_publ_section_title
;
 Novel first-row transition-metal phosphates: hydrothermal synthesis and
 crystal structures
;
_journal_coeditor_code OV3158
_journal_issue 5
_journal_name_full 'Acta Crystallographica Section C'
_journal_page_first
;
;
_journal_paper_doi 10.1107/S2053229622003692
_journal_volume 78
_journal_year 2022
_chemical_formula_iupac 'Na2 Cu Ni (P O4)2'
_chemical_formula_moiety 'Na2 Cu Ni P2 O8'
_chemical_formula_sum 'Cu Na2 Ni O8 P2'
_chemical_formula_weight 358.17
_chemical_name_common 'Sodium copper nickel phosphate'
_chemical_name_systematic 'Sodium copper nickel diorthophosphate'
_space_group_crystal_system monoclinic
_space_group_IT_number 14
_space_group_name_Hall '-P 2yn'
_space_group_name_H-M_alt 'P 1 21/n 1'
_atom_sites_solution_primary direct
_atom_sites_solution_secondary difmap
_audit_creation_method SHELXL-2018/3
_cell_angle_alpha 90
_cell_angle_beta 97.104(3)
_cell_angle_gamma 90
_cell_formula_units_Z 2
_cell_length_a 5.13000(10)
_cell_length_b 8.6729(2)
_cell_length_c 6.8473(2)
_cell_measurement_reflns_used 2144
_cell_measurement_temperature 293(2)
_cell_measurement_theta_max 30.5200
_cell_measurement_theta_min 4.6160
_cell_volume 302.311(13)
_computing_cell_refinement
;
CrysAlis PRO (Rigaku OD, 2018)
;
_computing_data_collection
;
CrysAlis PRO (Rigaku OD, 2018)
;
_computing_data_reduction
;
CrysAlis PRO (Rigaku OD, 2018)
;
_computing_molecular_graphics
;
DIAMOND (Brandenburg, 2006)
;
_computing_publication_material
;
WinGX (Farrugia, 2012)
;
_computing_structure_refinement
;
SHELXL2018 (Sheldrick, 2015<i>b</i>)
;
_computing_structure_solution
;
SHELXT (Sheldrick, 2015<i>a</i>)
;
_diffrn_ambient_temperature 293(2)
_diffrn_detector_area_resol_mean 16.0630
_diffrn_measured_fraction_theta_full 0.998
_diffrn_measured_fraction_theta_max 0.971
_diffrn_measurement_device_type 'Rigaku OD Xcalibur Sapphire3'
_diffrn_measurement_method '\w scans'
_diffrn_radiation_type MoK\a
_diffrn_radiation_wavelength 0.71073
_diffrn_reflns_av_R_equivalents 0.0361
_diffrn_reflns_av_unetI/netI 0.0271
_diffrn_reflns_limit_h_max 7
_diffrn_reflns_limit_h_min -7
_diffrn_reflns_limit_k_max 12
_diffrn_reflns_limit_k_min -12
_diffrn_reflns_limit_l_max 9
_diffrn_reflns_limit_l_min -9
_diffrn_reflns_number 4614
_diffrn_reflns_theta_full 25.242
_diffrn_reflns_theta_max 29.993
_diffrn_reflns_theta_min 4.643
_diffrn_source 'fine-focus sealed X-ray tube'
_exptl_absorpt_coefficient_mu 7.318
_exptl_absorpt_correction_T_max 0.605
_exptl_absorpt_correction_T_min 0.447
_exptl_absorpt_correction_type gaussian
_exptl_absorpt_process_details
;
(CrysAlis PRO; Rigaku OD, 2018)
;
_exptl_crystal_colour 'light green'
_exptl_crystal_density_diffrn 3.935
_exptl_crystal_description asymmetric
_exptl_crystal_F_000 346
_exptl_crystal_size_max 0.150
_exptl_crystal_size_mid 0.118
_exptl_crystal_size_min 0.094
_refine_diff_density_max 0.578
_refine_diff_density_min -0.500
_refine_ls_extinction_coef 0.0151(18)
_refine_ls_extinction_expression Fc^*^=kFc[1+0.001xFc^2^\l^3^/sin(2\q)]^-1/4^
_refine_ls_extinction_method
;
SHELXL2018 (Sheldrick, 2015<i>b</i>)
;
_refine_ls_goodness_of_fit_ref 1.130
_refine_ls_hydrogen_treatment undef
_refine_ls_matrix_type full
_refine_ls_number_parameters 68
_refine_ls_number_reflns 863
_refine_ls_number_restraints 0
_refine_ls_restrained_S_all 1.130
_refine_ls_R_factor_all 0.0303
_refine_ls_R_factor_gt 0.0240
_refine_ls_shift/su_max 0.000
_refine_ls_shift/su_mean 0.000
_refine_ls_structure_factor_coef Fsqd
_refine_ls_weighting_details 'w=1/[\s^2^(Fo^2^)+(0.0260P)^2^+0.2500P] where P=(Fo^2^+2Fc^2^)/3'
_refine_ls_weighting_scheme calc
_refine_ls_wR_factor_gt 0.0607
_refine_ls_wR_factor_ref 0.0649
_reflns_number_gt 741
_reflns_number_total 863
_reflns_threshold_expression 'I > 2\s(I)'
_cod_data_source_file ov3158sup1.cif
_cod_data_source_block I
_cod_original_sg_symbol_H-M 'P 21/n'
_cod_database_code 2022594
_shelx_space_group_comment
;
The symmetry employed for this shelxl refinement is uniquely defined
by the following loop, which should always be used as a source of
symmetry information in preference to the above space-group names.
They are only intended as comments.
;

loop_
_space_group_symop_operation_xyz
'x, y, z'
'-x+1/2, y+1/2, -z+1/2'
'-x, -y, -z'
'x-1/2, -y-1/2, z-1/2'

loop_
_atom_site_type_symbol
_atom_site_label
_atom_site_fract_x
_atom_site_fract_y
_atom_site_fract_z
_atom_site_U_iso_or_equiv
_atom_site_adp_type
_atom_site_calc_flag
_atom_site_occupancy
_atom_site_disorder_assembly
_atom_site_disorder_group
Cu Cu1 1.000000 0.500000 0.500000 0.00953(16) Uani d 1 . .
Ni Ni1 1.000000 0.500000 0.000000 0.00901(16) Uani d 1 . .
P P1 0.55035(13) 0.31773(8) 0.21763(10) 0.00698(18) Uani d 1 . .
Na Na1 0.5394(2) 0.35311(14) 0.71180(17) 0.0129(3) Uani d 1 . .
O O1 0.5516(4) 0.1372(2) 0.2405(3) 0.0097(4) Uani d 1 . .
O O2 0.6902(4) 0.3876(2) 0.4086(3) 0.0110(4) Uani d 1 . .
O O3 0.7043(4) 0.3521(2) 0.0458(3) 0.0120(4) Uani d 1 . .
O O4 0.2702(4) 0.3796(2) 0.1928(3) 0.0107(4) Uani d 1 . .

loop_
_atom_site_aniso_label
_atom_site_aniso_U_11
_atom_site_aniso_U_22
_atom_site_aniso_U_33
_atom_site_aniso_U_12
_atom_site_aniso_U_13
_atom_site_aniso_U_23
Cu1 0.0097(3) 0.0084(3) 0.0095(3) -0.00294(17) -0.00285(18) 0.00193(17)
Ni1 0.0085(3) 0.0094(3) 0.0090(3) -0.00042(18) 0.00037(19) 0.00068(18)
P1 0.0071(3) 0.0065(3) 0.0073(3) -0.0007(3) 0.0002(2) 0.0000(2)
Na1 0.0121(5) 0.0139(6) 0.0126(5) 0.0009(4) 0.0011(4) -0.0001(5)
O1 0.0123(9) 0.0057(9) 0.0107(9) 0.0005(7) 0.0001(7) -0.0012(7)
O2 0.0117(9) 0.0122(10) 0.0090(9) -0.0041(8) 0.0005(7) -0.0008(7)
O3 0.0124(9) 0.0141(10) 0.0098(9) -0.0032(8) 0.0025(8) 0.0000(8)
O4 0.0100(9) 0.0092(10) 0.0126(9) 0.0015(7) 0.0003(7) 0.0005(7)

loop_
_atom_type_symbol
_atom_type_description
_atom_type_scat_dispersion_real
_atom_type_scat_dispersion_imag
_atom_type_scat_source
O O 0.0106 0.0060 'International Tables Vol C Tables 4.2.6.8 and 6.1.1.4'
Na Na 0.0362 0.0249 'International Tables Vol C Tables 4.2.6.8 and 6.1.1.4'
P P 0.1023 0.0942 'International Tables Vol C Tables 4.2.6.8 and 6.1.1.4'
Ni Ni 0.3393 1.1124 'International Tables Vol C Tables 4.2.6.8 and 6.1.1.4'
Cu Cu 0.3201 1.2651 'International Tables Vol C Tables 4.2.6.8 and 6.1.1.4'

loop_
_geom_angle_atom_site_label_1
_geom_angle_atom_site_label_2
_geom_angle_atom_site_label_3
_geom_angle_site_symmetry_1
_geom_angle_site_symmetry_2
_geom_angle_site_symmetry_3
_geom_angle
_geom_angle_publ_flag
O2 Cu1 O2 . . 3_766 180.0 ?
O2 Cu1 O1 . . 4_666 89.22(8) ?
O2 Cu1 O1 3_766 . 4_666 90.78(8) ?
O2 Cu1 O1 . . 2_655 90.78(8) ?
O2 Cu1 O1 3_766 . 2_655 89.22(8) ?
O1 Cu1 O1 4_666 . 2_655 180.0 ?
O2 Cu1 Na1 . . . 46.29(6) ?
O2 Cu1 Na1 3_766 . . 133.71(6) ?
O1 Cu1 Na1 4_666 . . 54.83(6) ?
O1 Cu1 Na1 2_655 . . 125.17(6) ?
O2 Cu1 Na1 . . 3_766 133.71(6) ?
O2 Cu1 Na1 3_766 . 3_766 46.29(6) ?
O1 Cu1 Na1 4_666 . 3_766 125.17(6) ?
O1 Cu1 Na1 2_655 . 3_766 54.83(6) ?
Na1 Cu1 Na1 . . 3_766 180.0 ?
O2 Cu1 Na1 . . 3_666 54.47(6) ?
O2 Cu1 Na1 3_766 . 3_666 125.53(6) ?
O1 Cu1 Na1 4_666 . 3_666 128.14(6) ?
O1 Cu1 Na1 2_655 . 3_666 51.86(6) ?
Na1 Cu1 Na1 . . 3_666 73.69(3) ?
Na1 Cu1 Na1 3_766 . 3_666 106.31(3) ?
O2 Cu1 Na1 . . 1_655 125.53(6) ?
O2 Cu1 Na1 3_766 . 1_655 54.47(6) ?
O1 Cu1 Na1 4_666 . 1_655 51.86(6) ?
O1 Cu1 Na1 2_655 . 1_655 128.14(6) ?
Na1 Cu1 Na1 . . 1_655 106.31(3) ?
Na1 Cu1 Na1 3_766 . 1_655 73.69(3) ?
Na1 Cu1 Na1 3_666 . 1_655 180.0 ?
O3 Ni1 O3 3_765 . . 180.0 ?
O3 Ni1 O4 3_765 . 3_665 92.09(7) ?
O3 Ni1 O4 . . 3_665 87.91(7) ?
O3 Ni1 O4 3_765 . 1_655 87.91(7) ?
O3 Ni1 O4 . . 1_655 92.09(7) ?
O4 Ni1 O4 3_665 . 1_655 180.00(9) ?
O3 Ni1 O1 3_765 . 4_665 92.89(7) ?
O3 Ni1 O1 . . 4_665 87.11(7) ?
O4 Ni1 O1 3_665 . 4_665 83.98(7) ?
O4 Ni1 O1 1_655 . 4_665 96.02(7) ?
O3 Ni1 O1 3_765 . 2_655 87.11(7) ?
O3 Ni1 O1 . . 2_655 92.89(7) ?
O4 Ni1 O1 3_665 . 2_655 96.02(7) ?
O4 Ni1 O1 1_655 . 2_655 83.98(7) ?
O1 Ni1 O1 4_665 . 2_655 180.00(8) ?
O3 Ni1 Na1 3_765 . 3_766 47.82(6) ?
O3 Ni1 Na1 . . 3_766 132.18(6) ?
O4 Ni1 Na1 3_665 . 3_766 125.78(6) ?
O4 Ni1 Na1 1_655 . 3_766 54.22(6) ?
O1 Ni1 Na1 4_665 . 3_766 124.96(5) ?
O1 Ni1 Na1 2_655 . 3_766 55.04(5) ?
O3 Ni1 Na1 3_765 . 1_554 132.18(6) ?
O3 Ni1 Na1 . . 1_554 47.82(6) ?
O4 Ni1 Na1 3_665 . 1_554 54.22(6) ?
O4 Ni1 Na1 1_655 . 1_554 125.78(6) ?
O1 Ni1 Na1 4_665 . 1_554 55.04(5) ?
O1 Ni1 Na1 2_655 . 1_554 124.96(5) ?
Na1 Ni1 Na1 3_766 . 1_554 180.0 ?
O3 Ni1 Na1 3_765 . 4_665 128.96(6) ?
O3 Ni1 Na1 . . 4_665 51.04(6) ?
O4 Ni1 Na1 3_665 . 4_665 136.75(6) ?
O4 Ni1 Na1 1_655 . 4_665 43.25(6) ?
O1 Ni1 Na1 4_665 . 4_665 81.29(5) ?
O1 Ni1 Na1 2_655 . 4_665 98.71(5) ?
Na1 Ni1 Na1 3_766 . 4_665 95.566(17) ?
Na1 Ni1 Na1 1_554 . 4_665 84.434(17) ?
O3 Ni1 Na1 3_765 . 2_655 51.04(6) ?
O3 Ni1 Na1 . . 2_655 128.96(6) ?
O4 Ni1 Na1 3_665 . 2_655 43.25(6) ?
O4 Ni1 Na1 1_655 . 2_655 136.75(6) ?
O1 Ni1 Na1 4_665 . 2_655 98.71(5) ?
O1 Ni1 Na1 2_655 . 2_655 81.29(5) ?
Na1 Ni1 Na1 3_766 . 2_655 84.434(17) ?
Na1 Ni1 Na1 1_554 . 2_655 95.566(17) ?
Na1 Ni1 Na1 4_665 . 2_655 180.0 ?
O4 P1 O3 . . . 114.60(11) ?
O4 P1 O2 . . . 106.92(11) ?
O3 P1 O2 . . . 110.34(11) ?
O4 P1 O1 . . . 110.70(11) ?
O3 P1 O1 . . . 105.95(11) ?
O2 P1 O1 . . . 108.21(11) ?
O4 P1 Na1 . . 4_665 167.91(8) ?
O3 P1 Na1 . . 4_665 63.93(8) ?
O2 P1 Na1 . . 4_665 84.27(8) ?
O1 P1 Na1 . . 4_665 60.21(8) ?
O4 P1 Na1 . . 3_666 60.80(8) ?
O3 P1 Na1 . . 3_666 92.51(8) ?
O2 P1 Na1 . . 3_666 62.82(8) ?
O1 P1 Na1 . . 3_666 161.51(8) ?
Na1 P1 Na1 4_665 . 3_666 130.34(4) ?
O4 P1 Na1 . . 4_565 50.45(8) ?
O3 P1 Na1 . . 4_565 128.29(8) ?
O2 P1 Na1 . . 4_565 121.36(8) ?
O1 P1 Na1 . . 4_565 60.25(8) ?
Na1 P1 Na1 4_665 . 4_565 119.94(5) ?
Na1 P1 Na1 3_666 . 4_565 109.06(3) ?
O4 P1 Na1 . . . 87.02(8) ?
O3 P1 Na1 . . . 145.36(8) ?
O2 P1 Na1 . . . 35.12(8) ?
O1 P1 Na1 . . . 89.50(7) ?
Na1 P1 Na1 4_665 . . 100.32(3) ?
Na1 P1 Na1 3_666 . . 74.16(4) ?
Na1 P1 Na1 4_565 . . 86.34(3) ?
O2 Na1 O3 . . 1_556 138.99(8) ?
O2 Na1 O4 . . 4_666 80.53(8) ?
O3 Na1 O4 1_556 . 4_666 85.83(8) ?
O2 Na1 O1 . . 4_566 120.39(8) ?
O3 Na1 O1 1_556 . 4_566 99.53(8) ?
O4 Na1 O1 4_666 . 4_566 122.76(8) ?
O2 Na1 O4 . . 3_666 87.29(8) ?
O3 Na1 O4 1_556 . 3_666 71.01(7) ?
O4 Na1 O4 4_666 . 3_666 127.62(5) ?
O1 Na1 O4 4_566 . 3_666 107.36(7) ?
O2 Na1 O1 . . 4_666 67.66(7) ?
O3 Na1 O1 1_556 . 4_666 71.81(7) ?
O4 Na1 O1 4_666 . 4_666 61.51(7) ?
O1 Na1 O1 4_566 . 4_666 170.55(10) ?
O4 Na1 O1 3_666 . 4_666 66.71(6) ?
O2 Na1 O2 . . 3_666 78.17(8) ?
O3 Na1 O2 1_556 . 3_666 113.87(8) ?
O4 Na1 O2 4_666 . 3_666 158.08(8) ?
O1 Na1 O2 4_566 . 3_666 65.60(6) ?
O4 Na1 O2 3_666 . 3_666 56.51(6) ?
O1 Na1 O2 4_666 . 3_666 113.86(7) ?
O2 Na1 O3 . . 4_566 88.46(7) ?
O3 Na1 O3 1_556 . 4_566 123.88(7) ?
O4 Na1 O3 4_666 . 4_566 72.68(7) ?
O1 Na1 O3 4_566 . 4_566 57.16(6) ?
O4 Na1 O3 3_666 . 4_566 158.03(8) ?
O1 Na1 O3 4_666 . 4_566 130.64(7) ?
O2 Na1 O3 3_666 . 4_566 101.52(7) ?
O2 Na1 P1 . . 4_566 117.36(6) ?
O3 Na1 P1 1_556 . 4_566 101.08(6) ?
O4 Na1 P1 4_666 . 4_566 90.26(6) ?
O1 Na1 P1 4_566 . 4_566 32.58(5) ?
O4 Na1 P1 3_666 . 4_566 139.05(6) ?
O1 Na1 P1 4_666 . 4_566 150.91(7) ?
O2 Na1 P1 3_666 . 4_566 94.94(5) ?
O3 Na1 P1 4_566 . 4_566 31.36(4) ?
O2 Na1 P1 . . 3_666 95.62(7) ?
O3 Na1 P1 1_556 . 3_666 83.58(6) ?
O4 Na1 P1 4_666 . 3_666 158.79(7) ?
O1 Na1 P1 4_566 . 3_666 77.24(5) ?
O4 Na1 P1 3_666 . 3_666 31.19(4) ?
O1 Na1 P1 4_666 . 3_666 97.64(6) ?
O2 Na1 P1 3_666 . 3_666 31.39(4) ?
O3 Na1 P1 4_566 . 3_666 128.30(6) ?
P1 Na1 P1 4_566 . 3_666 109.77(4) ?
O2 Na1 P1 . . 4_666 71.90(6) ?
O3 Na1 P1 1_556 . 4_666 77.05(6) ?
O4 Na1 P1 4_666 . 4_666 29.98(5) ?
O1 Na1 P1 4_566 . 4_666 151.92(7) ?
O4 Na1 P1 3_666 . 4_666 97.93(5) ?
O1 Na1 P1 4_666 . 4_666 31.53(4) ?
O2 Na1 P1 3_666 . 4_666 141.56(6) ?
O3 Na1 P1 4_566 . 4_666 101.21(6) ?
P1 Na1 P1 4_566 . 4_666 119.94(5) ?
P1 Na1 P1 3_666 . 4_666 129.05(4) ?
O2 Na1 Ni1 . . 1_556 101.57(6) ?
O3 Na1 Ni1 1_556 . 1_556 40.29(5) ?
O4 Na1 Ni1 4_666 . 1_556 92.18(6) ?
O1 Na1 Ni1 4_566 . 1_556 127.48(6) ?
O4 Na1 Ni1 3_666 . 1_556 40.92(4) ?
O1 Na1 Ni1 4_666 . 1_556 43.21(4) ?
O2 Na1 Ni1 3_666 . 1_556 97.06(5) ?
O3 Na1 Ni1 4_566 . 1_556 160.37(6) ?
P1 Na1 Ni1 4_566 . 1_556 140.84(4) ?
P1 Na1 Ni1 3_666 . 1_556 68.01(3) ?
P1 Na1 Ni1 4_666 . 1_556 66.82(3) ?
P1 O1 Cu1 . . 2_645 120.42(11) ?
P1 O1 Ni1 . . 2_645 128.63(11) ?
Cu1 O1 Ni1 2_645 . 2_645 108.98(8) ?
P1 O1 Na1 . . 4_665 87.21(9) ?
Cu1 O1 Na1 2_645 . 4_665 89.29(7) ?
Ni1 O1 Na1 2_645 . 4_665 107.54(8) ?
P1 O1 Na1 . . 4_565 88.22(9) ?
Cu1 O1 Na1 2_645 . 4_565 85.90(7) ?
Ni1 O1 Na1 2_645 . 4_565 81.74(7) ?
Na1 O1 Na1 4_665 . 4_565 170.55(10) ?
P1 O2 Cu1 . . . 139.94(12) ?
P1 O2 Na1 . . . 122.52(11) ?
Cu1 O2 Na1 . . . 97.40(8) ?
P1 O2 Na1 . . 3_666 85.79(9) ?
Cu1 O2 Na1 . . 3_666 89.35(8) ?
Na1 O2 Na1 . . 3_666 101.83(8) ?
P1 O3 Ni1 . . . 135.00(12) ?
P1 O3 Na1 . . 1_554 126.59(11) ?
Ni1 O3 Na1 . . 1_554 91.89(8) ?
P1 O3 Na1 . . 4_665 84.71(9) ?
Ni1 O3 Na1 . . 4_665 91.90(7) ?
Na1 O3 Na1 1_554 . 4_665 124.25(9) ?
P1 O4 Ni1 . . 1_455 142.67(12) ?
P1 O4 Na1 . . 4_565 99.56(10) ?
Ni1 O4 Na1 1_455 . 4_565 99.56(8) ?
P1 O4 Na1 . . 3_666 88.02(9) ?
Ni1 O4 Na1 1_455 . 3_666 84.86(7) ?
Na1 O4 Na1 4_565 . 3_666 159.84(9) ?
? ? ? ? ? ? ? ?

loop_
_geom_bond_atom_site_label_1
_geom_bond_atom_site_label_2
_geom_bond_site_symmetry_1
_geom_bond_site_symmetry_2
_geom_bond_distance
_geom_bond_publ_flag
Cu1 O2 . . 1.9029(19) y
Cu1 O2 . 3_766 1.9029(19) y
Cu1 O1 . 4_666 2.0223(18) y
Cu1 O1 . 2_655 2.0223(18) y
Cu1 Na1 . . 3.1870(12) y
Cu1 Na1 . 3_766 3.1870(12) y
Cu1 Na1 . 3_666 3.2235(11) y
Cu1 Na1 . 1_655 3.2235(11) y
Ni1 O3 . 3_765 2.0406(19) y
Ni1 O3 . . 2.0406(19) y
Ni1 O4 . 3_665 2.0740(19) y
Ni1 O4 . 1_655 2.0740(19) y
Ni1 O1 . 4_665 2.1821(19) y
Ni1 O1 . 2_655 2.1821(19) y
Ni1 Na1 . 3_766 3.1539(11) y
Ni1 Na1 . 1_554 3.1539(11) y
Ni1 Na1 . 4_665 3.3838(12) y
Ni1 Na1 . 2_655 3.3838(12) y
P1 O4 . . 1.5239(19) y
P1 O3 . . 1.5251(19) y
P1 O2 . . 1.5362(19) y
P1 O1 . . 1.573(2) y
P1 Na1 . 4_665 2.9182(13) y
P1 Na1 . 3_666 2.9412(14) y
P1 Na1 . 4_565 3.0069(13) y
P1 Na1 . . 3.4050(12) y
Na1 O2 . . 2.323(2) y
Na1 O3 . 1_556 2.338(2) y
Na1 O4 . 4_666 2.351(2) y
Na1 O1 . 4_566 2.536(2) y
Na1 O4 . 3_666 2.569(2) y
Na1 O1 . 4_666 2.612(2) y
Na1 O2 . 3_666 2.624(2) y
Na1 O3 . 4_566 2.633(2) y
? ? ? ? ? ?

_cod_database_fobs_code 2022594
